data_4085649
loop_
_publ_author_name
'Schr\"oder, Fabian G.'
'Sundermeyer, J\"org'

_publ_section_title
;
 Fluorenylidene-Functionalized Lithium Phosphonium Di- and Triylides
;
_journal_coden_ASTM ORGND7
_journal_issue 6
_journal_name_full Organometallics
_journal_page_first 1017
_journal_page_last 1020
_journal_paper_doi 10.1021/om501325h
_journal_volume 34
_journal_year 2015
_chemical_formula_moiety 'C16 H17 P, C7 H8'
_chemical_formula_sum 'C23 H25 P'
_chemical_formula_weight 332.40
_chemical_name_common 'compound 2'
_space_group_IT_number 14
_symmetry_cell_setting monoclinic
_symmetry_space_group_name_Hall '-P 2ybc'
_symmetry_space_group_name_H-M 'P 1 21/c 1'
_atom_sites_solution_hydrogens geom
_atom_sites_solution_primary direct
_atom_sites_solution_secondary difmap
_audit_creation_method SHELXL-97
_cell_angle_alpha 90.00
_cell_angle_beta 95.232(5)
_cell_angle_gamma 90.00
_cell_formula_units_Z 4
_cell_length_a 14.5317(8)
_cell_length_b 15.7241(6)
_cell_length_c 8.1768(5)
_cell_measurement_reflns_used 7275
_cell_measurement_temperature 100(2)
_cell_measurement_theta_max 27.12
_cell_measurement_theta_min 4.62
_cell_volume 1860.60(17)
_computing_cell_refinement 'STOE X-AREA'
_computing_data_collection 'STOE X-AREA'
_computing_data_reduction 'STOE X-RED'
_computing_molecular_graphics 'Diamond 3.0 (Brandenburg, 2004)'
_computing_publication_material 'WinGX publication routines (Farrugia, 1999)'
_computing_structure_refinement 'SHELXL-97 (Sheldrick, 2008)'
_computing_structure_solution 'SIR97 (Ciacovazzo, 1999)'
_diffrn_ambient_temperature 100(2)
_diffrn_measured_fraction_theta_full 0.994
_diffrn_measured_fraction_theta_max 0.989
_diffrn_measurement_device_type 'STOE IPDS 2T'
_diffrn_measurement_method 'rotation method'
_diffrn_radiation_monochromator graphite
_diffrn_radiation_source 'fine-focus sealed tube'
_diffrn_radiation_type MoK\a
_diffrn_radiation_wavelength 0.71069
_diffrn_reflns_av_R_equivalents 0.0787
_diffrn_reflns_av_sigmaI/netI 0.1010
_diffrn_reflns_limit_h_max 18
_diffrn_reflns_limit_h_min -18
_diffrn_reflns_limit_k_max 19
_diffrn_reflns_limit_k_min -19
_diffrn_reflns_limit_l_max 10
_diffrn_reflns_limit_l_min -10
_diffrn_reflns_number 14448
_diffrn_reflns_theta_full 25.00
_diffrn_reflns_theta_max 26.76
_diffrn_reflns_theta_min 4.62
_exptl_absorpt_coefficient_mu 0.148
_exptl_absorpt_correction_T_max 0.9941
_exptl_absorpt_correction_T_min 0.9376
_exptl_absorpt_correction_type multi-scan
_exptl_absorpt_process_details
;
[c.f. r.h. blessing, acta cryst. (1995), a51, 33-38]
;
_exptl_crystal_colour colourless
_exptl_crystal_density_diffrn 1.187
_exptl_crystal_density_method 'not measured'
_exptl_crystal_description needle
_exptl_crystal_F_000 712
_exptl_crystal_size_max 0.44
_exptl_crystal_size_mid 0.06
_exptl_crystal_size_min 0.04
_refine_diff_density_max 0.231
_refine_diff_density_min -0.287
_refine_diff_density_rms 0.040
_refine_ls_extinction_method none
_refine_ls_goodness_of_fit_ref 0.806
_refine_ls_hydrogen_treatment constr
_refine_ls_matrix_type full
_refine_ls_number_parameters 221
_refine_ls_number_reflns 3918
_refine_ls_number_restraints 0
_refine_ls_restrained_S_all 0.806
_refine_ls_R_factor_all 0.0873
_refine_ls_R_factor_gt 0.0406
_refine_ls_shift/su_max 0.003
_refine_ls_shift/su_mean 0.000
_refine_ls_structure_factor_coef Fsqd
_refine_ls_weighting_details 'calc w=1/[\s^2^(Fo^2^)+(0.0200P)^2^+0.0000P] where P=(Fo^2^+2Fc^2^)/3'
_refine_ls_weighting_scheme calc
_refine_ls_wR_factor_gt 0.0587
_refine_ls_wR_factor_ref 0.0659
_reflns_number_gt 2433
_reflns_number_total 3918
_reflns_threshold_expression >2\s(I)
_cod_duplicate_entry 4085588
_cod_data_source_file om501325h_si_002.cif
_cod_data_source_block cpd2
_cod_original_sg_symbol_H-M 'P 21/c'
_cod_database_code 4085649

loop_
_symmetry_equiv_pos_as_xyz
'x, y, z'
'-x, y+1/2, -z+1/2'
'-x, -y, -z'
'x, -y-1/2, z-1/2'

loop_
_atom_site_label
_atom_site_type_symbol
_atom_site_fract_x
_atom_site_fract_y
_atom_site_fract_z
_atom_site_U_iso_or_equiv
_atom_site_adp_type
_atom_site_occupancy
_atom_site_symmetry_multiplicity
_atom_site_calc_flag
_atom_site_refinement_flags
_atom_site_disorder_assembly
_atom_site_disorder_group
C1 C 0.26783(12) 0.08736(11) 0.05614(19) 0.0197(4) Uani 1 1 d . . .
C2 C 0.33803(12) 0.11674(11) -0.04279(19) 0.0200(4) Uani 1 1 d . . .
C3 C 0.29381(13) 0.16265(11) -0.1798(2) 0.0219(4) Uani 1 1 d . . .
C4 C 0.19533(12) 0.15985(11) -0.16836(19) 0.0203(4) Uani 1 1 d . . .
C5 C 0.17973(12) 0.11231(11) -0.02470(18) 0.0191(4) Uani 1 1 d . . .
C6 C 0.43465(12) 0.10875(12) -0.0318(2) 0.0257(4) Uani 1 1 d . . .
H6 H 0.4658 0.0773 0.0557 0.031 Uiso 1 1 calc R . .
C7 C 0.48437(14) 0.14652(13) -0.1482(2) 0.0307(5) Uani 1 1 d . . .
H7 H 0.5497 0.1408 -0.1395 0.037 Uiso 1 1 calc R . .
C8 C 0.44057(15) 0.19308(13) -0.2788(2) 0.0328(5) Uani 1 1 d . . .
H8 H 0.4763 0.2192 -0.3565 0.039 Uiso 1 1 calc R . .
C9 C 0.34613(14) 0.20114(12) -0.2951(2) 0.0275(4) Uani 1 1 d . . .
H9 H 0.3164 0.2326 -0.3840 0.033 Uiso 1 1 calc R . .
C10 C 0.08818(12) 0.09725(12) 0.0097(2) 0.0231(4) Uani 1 1 d . . .
H10 H 0.0758 0.0637 0.1019 0.028 Uiso 1 1 calc R . .
C11 C 0.01646(13) 0.13134(12) -0.0909(2) 0.0284(4) Uani 1 1 d . . .
H11 H -0.0453 0.1218 -0.0660 0.034 Uiso 1 1 calc R . .
C12 C 0.03229(14) 0.17957(12) -0.2287(2) 0.0304(5) Uani 1 1 d . . .
H12 H -0.0185 0.2030 -0.2952 0.036 Uiso 1 1 calc R . .
C13 C 0.12070(14) 0.19341(12) -0.2688(2) 0.0273(4) Uani 1 1 d . . .
H13 H 0.1313 0.2254 -0.3638 0.033 Uiso 1 1 calc R . .
C14 C 0.39538(12) 0.04994(14) 0.3459(2) 0.0306(4) Uani 1 1 d . . .
H14A H 0.4351 0.0110 0.2906 0.046 Uiso 1 1 calc R . .
H14B H 0.3962 0.0342 0.4620 0.046 Uiso 1 1 calc R . .
H14C H 0.4183 0.1082 0.3372 0.046 Uiso 1 1 calc R . .
C15 C 0.20865(13) 0.09663(13) 0.3874(2) 0.0305(5) Uani 1 1 d . . .
H15A H 0.2234 0.1575 0.3904 0.046 Uiso 1 1 calc R . .
H15B H 0.2204 0.0726 0.4980 0.046 Uiso 1 1 calc R . .
H15C H 0.1434 0.0888 0.3486 0.046 Uiso 1 1 calc R . .
C16 C 0.24710(13) -0.06606(11) 0.2551(2) 0.0303(5) Uani 1 1 d . . .
H16A H 0.1814 -0.0718 0.2173 0.045 Uiso 1 1 calc R . .
H16B H 0.2580 -0.0878 0.3675 0.045 Uiso 1 1 calc R . .
H16C H 0.2841 -0.0987 0.1827 0.045 Uiso 1 1 calc R . .
C17 C 0.07120(13) -0.09521(14) -0.3385(2) 0.0378(5) Uani 1 1 d . . .
H17A H 0.0456 -0.0847 -0.4518 0.057 Uiso 1 1 calc R . .
H17B H 0.0680 -0.0429 -0.2742 0.057 Uiso 1 1 calc R . .
H17C H 0.0354 -0.1400 -0.2900 0.057 Uiso 1 1 calc R . .
C18 C 0.17079(13) -0.12305(11) -0.3379(2) 0.0242(4) Uani 1 1 d . . .
C19 C 0.19364(13) -0.19820(12) -0.4136(2) 0.0258(4) Uani 1 1 d . . .
H19 H 0.1458 -0.2343 -0.4602 0.031 Uiso 1 1 calc R . .
C20 C 0.28497(14) -0.22134(12) -0.4222(2) 0.0296(5) Uani 1 1 d . . .
H20 H 0.2994 -0.2724 -0.4763 0.036 Uiso 1 1 calc R . .
C21 C 0.35529(14) -0.16993(13) -0.3519(2) 0.0351(5) Uani 1 1 d . . .
H21 H 0.4181 -0.1856 -0.3572 0.042 Uiso 1 1 calc R . .
C22 C 0.33305(14) -0.09571(14) -0.2743(2) 0.0337(5) Uani 1 1 d . . .
H22 H 0.3809 -0.0604 -0.2251 0.040 Uiso 1 1 calc R . .
C23 C 0.24186(13) -0.07255(12) -0.2676(2) 0.0285(5) Uani 1 1 d . . .
H23 H 0.2276 -0.0212 -0.2141 0.034 Uiso 1 1 calc R . .
P1 P 0.27951(3) 0.04348(3) 0.25084(5) 0.01938(11) Uani 1 1 d . . .

loop_
_atom_site_aniso_label
_atom_site_aniso_U_11
_atom_site_aniso_U_22
_atom_site_aniso_U_33
_atom_site_aniso_U_23
_atom_site_aniso_U_13
_atom_site_aniso_U_12
C1 0.0221(10) 0.0197(9) 0.0170(8) 0.0012(7) 0.0004(7) -0.0013(8)
C2 0.0241(10) 0.0182(9) 0.0180(8) -0.0039(7) 0.0034(7) -0.0022(8)
C3 0.0295(10) 0.0175(9) 0.0191(8) -0.0033(7) 0.0036(7) -0.0015(8)
C4 0.0274(10) 0.0159(9) 0.0174(8) -0.0036(7) 0.0006(7) 0.0012(8)
C5 0.0237(10) 0.0170(9) 0.0163(8) -0.0036(7) -0.0003(7) 0.0016(8)
C6 0.0236(10) 0.0259(11) 0.0275(9) -0.0042(8) 0.0019(8) -0.0014(9)
C7 0.0264(11) 0.0312(12) 0.0360(10) -0.0122(9) 0.0102(9) -0.0084(9)
C8 0.0407(13) 0.0318(11) 0.0279(10) -0.0068(9) 0.0145(9) -0.0157(10)
C9 0.0434(13) 0.0199(10) 0.0195(9) -0.0013(8) 0.0045(9) -0.0062(9)
C10 0.0219(10) 0.0251(10) 0.0221(9) -0.0039(7) 0.0014(7) 0.0000(8)
C11 0.0207(10) 0.0326(11) 0.0313(10) -0.0098(8) -0.0019(8) 0.0018(9)
C12 0.0317(12) 0.0302(12) 0.0270(10) -0.0043(8) -0.0107(9) 0.0082(9)
C13 0.0401(12) 0.0219(10) 0.0186(8) -0.0009(8) -0.0038(8) 0.0055(9)
C14 0.0258(10) 0.0398(12) 0.0250(9) 0.0040(9) -0.0038(8) -0.0018(10)
C15 0.0343(11) 0.0377(12) 0.0198(9) -0.0004(8) 0.0049(8) 0.0069(10)
C16 0.0380(12) 0.0236(11) 0.0290(9) 0.0035(8) 0.0021(9) -0.0024(8)
C17 0.0300(12) 0.0434(13) 0.0411(12) -0.0016(10) 0.0092(9) 0.0036(10)
C18 0.0281(10) 0.0269(10) 0.0183(8) 0.0027(7) 0.0060(8) 0.0012(9)
C19 0.0307(11) 0.0230(10) 0.0240(9) 0.0043(8) 0.0032(8) -0.0045(9)
C20 0.0383(12) 0.0202(10) 0.0316(10) 0.0057(8) 0.0095(9) 0.0073(9)
C21 0.0248(11) 0.0359(13) 0.0445(11) 0.0135(10) 0.0027(9) 0.0073(10)
C22 0.0314(12) 0.0332(12) 0.0342(11) 0.0034(9) -0.0088(9) -0.0038(10)
C23 0.0347(12) 0.0274(11) 0.0228(9) 0.0006(8) 0.0000(8) 0.0020(9)
P1 0.0205(2) 0.0201(2) 0.0173(2) 0.0008(2) 0.00013(16) -0.0006(2)

loop_
_atom_type_symbol
_atom_type_description
_atom_type_scat_dispersion_real
_atom_type_scat_dispersion_imag
_atom_type_scat_source
C C 0.0033 0.0016 'International Tables Vol C Tables 4.2.6.8 and 6.1.1.4'
H H 0.0000 0.0000 'International Tables Vol C Tables 4.2.6.8 and 6.1.1.4'
P P 0.1023 0.0942 'International Tables Vol C Tables 4.2.6.8 and 6.1.1.4'

loop_
_geom_angle_atom_site_label_1
_geom_angle_atom_site_label_2
_geom_angle_atom_site_label_3
_geom_angle
_geom_angle_site_symmetry_1
_geom_angle_site_symmetry_3
C2 C1 C5 107.54(14) . .
C2 C1 P1 129.22(13) . .
C5 C1 P1 122.66(13) . .
C6 C2 C3 117.97(15) . .
C6 C2 C1 133.89(15) . .
C3 C2 C1 108.14(14) . .
C9 C3 C2 120.72(17) . .
C9 C3 C4 131.19(16) . .
C2 C3 C4 108.09(14) . .
C13 C4 C5 120.43(16) . .
C13 C4 C3 132.00(16) . .
C5 C4 C3 107.57(14) . .
C10 C5 C4 118.51(15) . .
C10 C5 C1 132.87(15) . .
C4 C5 C1 108.60(14) . .
C7 C6 C2 120.04(17) . .
C7 C6 H6 120.0 . .
C2 C6 H6 120.0 . .
C6 C7 C8 121.40(18) . .
C6 C7 H7 119.3 . .
C8 C7 H7 119.3 . .
C9 C8 C7 120.23(17) . .
C9 C8 H8 119.9 . .
C7 C8 H8 119.9 . .
C8 C9 C3 119.59(17) . .
C8 C9 H9 120.2 . .
C3 C9 H9 120.2 . .
C11 C10 C5 119.60(16) . .
C11 C10 H10 120.2 . .
C5 C10 H10 120.2 . .
C10 C11 C12 121.55(18) . .
C10 C11 H11 119.2 . .
C12 C11 H11 119.2 . .
C13 C12 C11 120.43(17) . .
C13 C12 H12 119.8 . .
C11 C12 H12 119.8 . .
C12 C13 C4 119.43(17) . .
C12 C13 H13 120.3 . .
C4 C13 H13 120.3 . .
P1 C14 H14A 109.5 . .
P1 C14 H14B 109.5 . .
H14A C14 H14B 109.5 . .
P1 C14 H14C 109.5 . .
H14A C14 H14C 109.5 . .
H14B C14 H14C 109.5 . .
P1 C15 H15A 109.5 . .
P1 C15 H15B 109.5 . .
H15A C15 H15B 109.5 . .
P1 C15 H15C 109.5 . .
H15A C15 H15C 109.5 . .
H15B C15 H15C 109.5 . .
P1 C16 H16A 109.5 . .
P1 C16 H16B 109.5 . .
H16A C16 H16B 109.5 . .
P1 C16 H16C 109.5 . .
H16A C16 H16C 109.5 . .
H16B C16 H16C 109.5 . .
C18 C17 H17A 109.5 . .
C18 C17 H17B 109.5 . .
H17A C17 H17B 109.5 . .
C18 C17 H17C 109.5 . .
H17A C17 H17C 109.5 . .
H17B C17 H17C 109.5 . .
C23 C18 C19 118.24(17) . .
C23 C18 C17 120.86(17) . .
C19 C18 C17 120.85(17) . .
C20 C19 C18 121.05(18) . .
C20 C19 H19 119.5 . .
C18 C19 H19 119.5 . .
C19 C20 C21 119.99(18) . .
C19 C20 H20 120.0 . .
C21 C20 H20 120.0 . .
C22 C21 C20 119.27(18) . .
C22 C21 H21 120.4 . .
C20 C21 H21 120.4 . .
C23 C22 C21 120.45(19) . .
C23 C22 H22 119.8 . .
C21 C22 H22 119.8 . .
C22 C23 C18 120.98(18) . .
C22 C23 H23 119.5 . .
C18 C23 H23 119.5 . .
C1 P1 C16 113.49(8) . .
C1 P1 C14 112.72(9) . .
C16 P1 C14 106.57(10) . .
C1 P1 C15 111.95(9) . .
C16 P1 C15 105.66(9) . .
C14 P1 C15 105.87(9) . .

loop_
_geom_bond_atom_site_label_1
_geom_bond_atom_site_label_2
_geom_bond_distance
_geom_bond_site_symmetry_2
C1 C2 1.435(2) .
C1 C5 1.441(2) .
C1 P1 1.7292(16) .
C2 C6 1.404(2) .
C2 C3 1.434(2) .
C3 C9 1.402(2) .
C3 C4 1.443(2) .
C4 C13 1.402(2) .
C4 C5 1.428(2) .
C5 C10 1.405(2) .
C6 C7 1.381(3) .
C6 H6 0.9500 .
C7 C8 1.399(3) .
C7 H7 0.9500 .
C8 C9 1.373(3) .
C8 H8 0.9500 .
C9 H9 0.9500 .
C10 C11 1.376(2) .
C10 H10 0.9500 .
C11 C12 1.394(3) .
C11 H11 0.9500 .
C12 C13 1.372(3) .
C12 H12 0.9500 .
C13 H13 0.9500 .
C14 P1 1.7920(17) .
C14 H14A 0.9800 .
C14 H14B 0.9800 .
C14 H14C 0.9800 .
C15 P1 1.7933(18) .
C15 H15A 0.9800 .
C15 H15B 0.9800 .
C15 H15C 0.9800 .
C16 P1 1.7868(18) .
C16 H16A 0.9800 .
C16 H16B 0.9800 .
C16 H16C 0.9800 .
C17 C18 1.511(3) .
C17 H17A 0.9800 .
C17 H17B 0.9800 .
C17 H17C 0.9800 .
C18 C23 1.385(2) .
C18 C19 1.388(3) .
C19 C20 1.384(3) .
C19 H19 0.9500 .
C20 C21 1.386(3) .
C20 H20 0.9500 .
C21 C22 1.381(3) .
C21 H21 0.9500 .
C22 C23 1.380(3) .
C22 H22 0.9500 .
C23 H23 0.9500 .

loop_
_geom_torsion_atom_site_label_1
_geom_torsion_atom_site_label_2
_geom_torsion_atom_site_label_3
_geom_torsion_atom_site_label_4
_geom_torsion
_geom_torsion_site_symmetry_1
_geom_torsion_site_symmetry_2
_geom_torsion_site_symmetry_3
_geom_torsion_site_symmetry_4
C5 C1 C2 C6 -176.87(18) . . . .
P1 C1 C2 C6 11.8(3) . . . .
C5 C1 C2 C3 2.46(19) . . . .
P1 C1 C2 C3 -168.84(13) . . . .
C6 C2 C3 C9 -2.5(2) . . . .
C1 C2 C3 C9 178.01(15) . . . .
C6 C2 C3 C4 177.93(15) . . . .
C1 C2 C3 C4 -1.52(19) . . . .
C9 C3 C4 C13 0.9(3) . . . .
C2 C3 C4 C13 -179.62(18) . . . .
C9 C3 C4 C5 -179.48(17) . . . .
C2 C3 C4 C5 -0.01(18) . . . .
C13 C4 C5 C10 2.5(2) . . . .
C3 C4 C5 C10 -177.20(15) . . . .
C13 C4 C5 C1 -178.80(15) . . . .
C3 C4 C5 C1 1.55(18) . . . .
C2 C1 C5 C10 176.01(18) . . . .
P1 C1 C5 C10 -12.0(3) . . . .
C2 C1 C5 C4 -2.48(19) . . . .
P1 C1 C5 C4 169.52(12) . . . .
C3 C2 C6 C7 1.8(2) . . . .
C1 C2 C6 C7 -178.92(18) . . . .
C2 C6 C7 C8 -0.1(3) . . . .
C6 C7 C8 C9 -0.9(3) . . . .
C7 C8 C9 C3 0.2(3) . . . .
C2 C3 C9 C8 1.6(3) . . . .
C4 C3 C9 C8 -179.03(18) . . . .
C4 C5 C10 C11 -2.7(2) . . . .
C1 C5 C10 C11 178.91(18) . . . .
C5 C10 C11 C12 1.1(3) . . . .
C10 C11 C12 C13 0.9(3) . . . .
C11 C12 C13 C4 -1.1(3) . . . .
C5 C4 C13 C12 -0.6(3) . . . .
C3 C4 C13 C12 179.01(18) . . . .
C23 C18 C19 C20 -1.5(2) . . . .
C17 C18 C19 C20 175.95(16) . . . .
C18 C19 C20 C21 1.2(3) . . . .
C19 C20 C21 C22 -0.2(3) . . . .
C20 C21 C22 C23 -0.5(3) . . . .
C21 C22 C23 C18 0.2(3) . . . .
C19 C18 C23 C22 0.8(3) . . . .
C17 C18 C23 C22 -176.66(17) . . . .
C2 C1 P1 C16 -112.46(17) . . . .
C5 C1 P1 C16 77.40(16) . . . .
C2 C1 P1 C14 8.8(2) . . . .
C5 C1 P1 C14 -161.33(14) . . . .
C2 C1 P1 C15 128.04(16) . . . .
C5 C1 P1 C15 -42.10(17) . . . .
